data_7105047
loop_
_publ_author_name
'Meally, Se\'an T'
'Mason, Kevin'
'McArdle, Patrick'
'Brechin, Euan K'
'Ryder, Alan G'
'Jones, Leigh F'

_publ_section_title
;
 A F-bridged Mn(II) molecular square.
;
_journal_issue 45
_journal_name_full 'Chemical communications (Cambridge, England)'
_journal_page_first 7024
_journal_page_last 7026
_journal_paper_doi 10.1039/b916153h
_journal_year 2009
_chemical_formula_sum 'C96 H88 F4 Mn4 N20 O24'
_chemical_formula_weight 2201.62
_chemical_name_common (Mn4F4(1,10-phen)8(NO3)4.12(H2O)
_chemical_name_systematic
;
?
;
_space_group_IT_number 88
_symmetry_cell_setting tetragonal
_symmetry_space_group_name_Hall '-I 4ad'
_symmetry_space_group_name_H-M 'I 41/a :2'
_atom_sites_solution_hydrogens geom
_atom_sites_solution_primary direct
_atom_sites_solution_secondary difmap
_audit_creation_method SHELXL-97
_cell_angle_alpha 90.00
_cell_angle_beta 90.00
_cell_angle_gamma 90.00
_cell_formula_units_Z 4
_cell_length_a 26.912(4)
_cell_length_b 26.912(4)
_cell_length_c 13.231(3)
_cell_measurement_temperature 150(2)
_cell_volume 9583(3)
_computing_cell_refinement
;
CrysAlisPro, Oxford Diffraction Ltd.,
Version 1.171.33.34d (release 27-02-2009 CrysAlis171 .NET)
(compiled Feb 27 2009,15:38:38)
;
_computing_data_collection
;
CrysAlisPro, Oxford Diffraction Ltd.,
Version 1.171.33.34d (release 27-02-2009 CrysAlis171 .NET)
(compiled Feb 27 2009,15:38:38)
;
_computing_data_reduction
;
CrysAlisPro, Oxford Diffraction Ltd.,
Version 1.171.33.34d (release 27-02-2009 CrysAlis171 .NET)
(compiled Feb 27 2009,15:38:38)
;
_computing_molecular_graphics 'ORTEX (P.McArdle, 1995)'
_computing_publication_material 'SHELXL-97/2 (Sheldrick,1997)'
_computing_structure_refinement 'SHELXL-97 (Sheldrick, 1997)'
_computing_structure_solution 'SHELXS-97 (Sheldrick, 1990)'
_diffrn_ambient_temperature 150(2)
_diffrn_detector_area_resol_mean 16.1048
_diffrn_measured_fraction_theta_full 0.956
_diffrn_measured_fraction_theta_max 0.956
_diffrn_measurement_details
;
1 omega 38.00 84.00 1.0000 150.0000
omega____ theta____ kappa____ phi______ frames
- 19.7341 37.0000 -120.0000 46
2 omega -8.00 73.00 1.0000 150.0000
omega____ theta____ kappa____ phi______ frames
- 19.7341 -119.0000 -162.0000 81
;
_diffrn_measurement_device_type 'Goniometer KM4/Xcalibur, detector: Sapphire3'
_diffrn_measurement_method '\w scans'
_diffrn_orient_matrix_UB_11 0.0131808566
_diffrn_orient_matrix_UB_12 0.0069492865
_diffrn_orient_matrix_UB_13 0.0443354411
_diffrn_orient_matrix_UB_21 -0.0226501308
_diffrn_orient_matrix_UB_22 0.0075863207
_diffrn_orient_matrix_UB_23 0.0229144593
_diffrn_orient_matrix_UB_31 -0.0032871780
_diffrn_orient_matrix_UB_32 -0.0243301878
_diffrn_orient_matrix_UB_33 0.0198182317
_diffrn_radiation_monochromator graphite
_diffrn_radiation_source 'Enhance (Mo) X-ray Source'
_diffrn_radiation_type 'Mo K\a'
_diffrn_radiation_wavelength 0.7107
_diffrn_reflns_av_R_equivalents 0.0604
_diffrn_reflns_av_sigmaI/netI 0.1063
_diffrn_reflns_limit_h_max 19
_diffrn_reflns_limit_h_min -36
_diffrn_reflns_limit_k_max 35
_diffrn_reflns_limit_k_min -35
_diffrn_reflns_limit_l_max 17
_diffrn_reflns_limit_l_min -15
_diffrn_reflns_number 11060
_diffrn_reflns_theta_full 25.34
_diffrn_reflns_theta_max 25.34
_diffrn_reflns_theta_min 2.7432
_exptl_absorpt_coefficient_mu 0.610
_exptl_absorpt_correction_T_max 1.00000
_exptl_absorpt_correction_T_min 0.90845
_exptl_absorpt_correction_type multi-scan
_exptl_absorpt_process_details
;
CrysAlisPro, Oxford Diffraction Ltd.,
Version 1.171.33.34d (release 27-02-2009 CrysAlis171 .NET)
(compiled Feb 27 2009,15:38:38)
Empirical absorption correction using spherical harmonics,
implemented in SCALE3 ABSPACK scaling algorithm.
;
_exptl_crystal_colour Yellow
_exptl_crystal_density_diffrn 1.509
_exptl_crystal_density_method 'not measured'
_exptl_crystal_description Block
_exptl_crystal_F_000 4432
_exptl_crystal_size_max 0.25
_exptl_crystal_size_mid 0.15
_exptl_crystal_size_min 0.15
_refine_diff_density_max 0.827
_refine_diff_density_min -0.495
_refine_diff_density_rms 0.095
_refine_ls_extinction_method none
_refine_ls_goodness_of_fit_ref 1.099
_refine_ls_hydrogen_treatment constr
_refine_ls_matrix_type full
_refine_ls_number_parameters 334
_refine_ls_number_reflns 4188
_refine_ls_number_restraints 0
_refine_ls_restrained_S_all 1.099
_refine_ls_R_factor_all 0.1394
_refine_ls_R_factor_gt 0.0848
_refine_ls_shift/su_max 0.001
_refine_ls_shift/su_mean 0.000
_refine_ls_structure_factor_coef Fsqd
_refine_ls_weighting_details 'calc w=1/[\s^2^(Fo^2^)+(0.0951P)^2^+42.0105P] where P=(Fo^2^+2Fc^2^)/3'
_refine_ls_weighting_scheme calc
_refine_ls_wR_factor_gt 0.2105
_refine_ls_wR_factor_ref 0.2268
_reflns_number_gt 2486
_reflns_number_total 4188
_reflns_threshold_expression >2sigma(I)
_cod_data_source_file b916153h.txt
_cod_data_source_block lfj39b-3
_cod_depositor_comments
;
The following automatic conversions were performed:
'_symmetry_cell_setting' value 'Tetragonal' changed to 'tetragonal'
according to '/home/saulius/struct/CIF-dictionaries/cif_core.dic'
dictionary named 'cif_core.dic' version 2.4.1 from 2010-06-29.

Automatic conversion script
Id: cif_fix_enum 1527 2010-12-29 10:47:43Z saulius 
;
_cod_original_sg_symbol_H-M I41/a
_cod_database_code 7105047

loop_
_symmetry_equiv_pos_as_xyz
'x, y, z'
'-y+3/4, x+1/4, z+1/4'
'-x, -y+1/2, z'
'y+1/4, -x+1/4, z+1/4'
'x+1/2, y+1/2, z+1/2'
'-y+5/4, x+3/4, z+3/4'
'-x+1/2, -y+1, z+1/2'
'y+3/4, -x+3/4, z+3/4'
'-x, -y, -z'
'y-3/4, -x-1/4, -z-1/4'
'x, y-1/2, -z'
'-y-1/4, x-1/4, -z-1/4'
'-x+1/2, -y+1/2, -z+1/2'
'y-1/4, -x+1/4, -z+1/4'
'x+1/2, y, -z+1/2'
'-y+1/4, x+1/4, -z+1/4'

loop_
_atom_site_label
_atom_site_type_symbol
_atom_site_fract_x
_atom_site_fract_y
_atom_site_fract_z
_atom_site_U_iso_or_equiv
_atom_site_adp_type
_atom_site_occupancy
_atom_site_symmetry_multiplicity
_atom_site_calc_flag
_atom_site_refinement_flags
_atom_site_disorder_assembly
_atom_site_disorder_group
Mn1 Mn 0.59124(4) 0.72042(4) 0.65244(8) 0.0233(3) Uani 1 1 d . . .
F1 F 0.52349(14) 0.68915(15) 0.6874(3) 0.0332(10) Uani 1 1 d . . .
N2 N 0.6229(2) 0.6442(2) 0.6977(4) 0.0236(13) Uani 1 1 d . . .
N3 N 0.6659(2) 0.7658(2) 0.6690(4) 0.0246(14) Uani 1 1 d . . .
C6 C 0.6462(2) 0.6191(2) 0.6236(6) 0.0256(16) Uani 1 1 d . . .
N4 N 0.5969(2) 0.7476(2) 0.8152(5) 0.0274(14) Uani 1 1 d . . .
C13 C 0.6981(3) 0.7754(3) 0.5986(6) 0.0286(17) Uani 1 1 d . . .
H13 H 0.6923 0.7629 0.5325 0.034 Uiso 1 1 calc R . .
N1 N 0.6233(2) 0.6840(2) 0.5109(4) 0.0282(14) Uani 1 1 d . . .
C10 C 0.6697(2) 0.5725(3) 0.6421(6) 0.0301(18) Uani 1 1 d . . .
C18 C 0.6386(3) 0.7738(3) 0.8399(5) 0.0280(17) Uani 1 1 d . . .
C16 C 0.7155(2) 0.8126(2) 0.7883(6) 0.0261(17) Uani 1 1 d . . .
C5 C 0.6478(2) 0.6400(3) 0.5237(5) 0.0263(17) Uani 1 1 d . . .
C8 C 0.6409(3) 0.5764(3) 0.8113(6) 0.0349(19) Uani 1 1 d . . .
H8 H 0.6377 0.5621 0.8766 0.042 Uiso 1 1 calc R . .
C15 C 0.7496(3) 0.8227(3) 0.7087(6) 0.0360(19) Uani 1 1 d . . .
H15 H 0.7780 0.8428 0.7210 0.043 Uiso 1 1 calc R . .
C2 C 0.6485(3) 0.6827(3) 0.3358(6) 0.043(2) Uani 1 1 d . . .
H2 H 0.6483 0.6984 0.2715 0.051 Uiso 1 1 calc R . .
C12 C 0.6970(3) 0.5698(3) 0.4672(6) 0.037(2) Uani 1 1 d . . .
H12 H 0.7150 0.5539 0.4145 0.045 Uiso 1 1 calc R . .
C9 C 0.6658(3) 0.5527(3) 0.7372(6) 0.0341(19) Uani 1 1 d . . .
H9 H 0.6810 0.5216 0.7512 0.041 Uiso 1 1 calc R . .
C24 C 0.7220(3) 0.8305(3) 0.8881(6) 0.0340(19) Uani 1 1 d . . .
H24 H 0.7502 0.8505 0.9028 0.041 Uiso 1 1 calc R . .
C14 C 0.7417(3) 0.8038(3) 0.6166(6) 0.0302(17) Uani 1 1 d . . .
H14 H 0.7650 0.8093 0.5638 0.036 Uiso 1 1 calc R . .
C17 C 0.6734(3) 0.7845(2) 0.7643(5) 0.0249(16) Uani 1 1 d . . .
C1 C 0.6242(3) 0.7037(3) 0.4192(6) 0.0359(19) Uani 1 1 d . . .
H1 H 0.6071 0.7341 0.4092 0.043 Uiso 1 1 calc R . .
C7 C 0.6197(3) 0.6229(3) 0.7893(6) 0.0324(18) Uani 1 1 d . . .
H7 H 0.6024 0.6400 0.8414 0.039 Uiso 1 1 calc R . .
C11 C 0.6957(3) 0.5490(3) 0.5594(6) 0.0338(19) Uani 1 1 d . . .
H11 H 0.7123 0.5183 0.5705 0.041 Uiso 1 1 calc R . .
C4 C 0.6714(3) 0.6158(3) 0.4472(6) 0.0319(18) Uani 1 1 d . . .
C23 C 0.6905(3) 0.8205(3) 0.9606(6) 0.0360(19) Uani 1 1 d . . .
H23 H 0.6965 0.8327 1.0268 0.043 Uiso 1 1 calc R . .
C21 C 0.6113(3) 0.7785(3) 1.0148(7) 0.050(2) Uani 1 1 d . . .
H21 H 0.6153 0.7897 1.0824 0.060 Uiso 1 1 calc R . .
C22 C 0.6461(3) 0.7907(3) 0.9407(6) 0.0329(18) Uani 1 1 d . . .
C3 C 0.6726(3) 0.6384(3) 0.3515(6) 0.0367(19) Uani 1 1 d . . .
H3 H 0.6902 0.6230 0.2976 0.044 Uiso 1 1 calc R . .
C19 C 0.5644(3) 0.7360(3) 0.8865(6) 0.040(2) Uani 1 1 d . . .
H19 H 0.5357 0.7175 0.8686 0.048 Uiso 1 1 calc R . .
C20 C 0.5713(3) 0.7502(4) 0.9885(6) 0.049(2) Uani 1 1 d . . .
H20 H 0.5481 0.7401 1.0386 0.059 Uiso 1 1 calc R . .
O1 O 0.7033(2) 0.6208(3) 0.1039(5) 0.0575(17) Uani 1 1 d . . .
N5 N 0.6583(3) 0.6142(4) 0.0785(6) 0.060(2) Uani 1 1 d . . .
O2 O 0.6410(3) 0.5710(3) 0.0714(5) 0.073(2) Uani 1 1 d . . .
O3 O 0.6309(3) 0.6508(3) 0.0616(8) 0.114(3) Uani 1 1 d . . .
O16 O 0.7618(3) 0.7803(3) 0.3727(5) 0.072(2) Uani 1 1 d . . .
O17 O 0.6817(3) 0.7887(2) 0.2449(6) 0.084(2) Uani 1 1 d . . .
O15 O 0.7462(3) 0.9534(3) 0.2752(6) 0.087(2) Uani 1 1 d . . .

loop_
_atom_site_aniso_label
_atom_site_aniso_U_11
_atom_site_aniso_U_22
_atom_site_aniso_U_33
_atom_site_aniso_U_23
_atom_site_aniso_U_13
_atom_site_aniso_U_12
Mn1 0.0190(6) 0.0193(6) 0.0316(6) -0.0019(5) -0.0013(5) 0.0002(5)
F1 0.024(2) 0.038(2) 0.038(3) 0.004(2) -0.0025(19) -0.0042(19)
N2 0.019(3) 0.027(3) 0.025(3) -0.006(3) -0.001(3) -0.004(3)
N3 0.023(3) 0.020(3) 0.031(4) -0.003(3) -0.004(3) 0.004(2)
C6 0.019(3) 0.022(4) 0.035(4) -0.001(3) -0.005(3) -0.005(3)
N4 0.022(3) 0.028(3) 0.033(4) -0.006(3) 0.000(3) 0.000(3)
C13 0.031(4) 0.028(4) 0.027(4) -0.005(3) 0.001(4) 0.000(3)
N1 0.032(3) 0.017(3) 0.035(4) -0.001(3) 0.004(3) -0.001(3)
C10 0.016(3) 0.031(4) 0.043(5) -0.001(4) -0.009(3) -0.009(3)
C18 0.033(4) 0.022(4) 0.029(4) -0.004(3) -0.006(3) 0.005(3)
C16 0.020(4) 0.019(3) 0.039(5) -0.003(3) -0.003(3) 0.001(3)
C5 0.019(3) 0.030(4) 0.030(4) -0.004(3) 0.000(3) -0.005(3)
C8 0.034(4) 0.036(4) 0.035(5) 0.008(4) 0.005(4) 0.000(4)
C15 0.026(4) 0.025(4) 0.057(6) 0.003(4) -0.003(4) 0.002(3)
C2 0.059(6) 0.043(5) 0.026(5) -0.005(4) -0.003(4) -0.001(4)
C12 0.031(4) 0.037(4) 0.043(5) -0.017(4) 0.001(4) 0.007(4)
C9 0.028(4) 0.031(4) 0.044(5) 0.005(4) -0.008(4) -0.002(3)
C24 0.034(4) 0.026(4) 0.042(5) -0.004(4) -0.012(4) -0.001(4)
C14 0.029(4) 0.031(4) 0.031(4) 0.002(3) 0.004(3) -0.001(3)
C17 0.030(4) 0.018(3) 0.027(4) -0.003(3) 0.000(3) 0.008(3)
C1 0.043(5) 0.036(4) 0.029(5) -0.003(4) 0.000(4) 0.002(4)
C7 0.026(4) 0.035(4) 0.037(5) 0.001(4) 0.004(3) -0.006(3)
C11 0.031(4) 0.019(4) 0.051(6) -0.009(4) -0.004(4) 0.006(3)
C4 0.035(4) 0.025(4) 0.036(5) -0.010(4) -0.003(4) -0.001(3)
C23 0.043(5) 0.038(4) 0.027(4) -0.003(4) -0.003(4) -0.004(4)
C21 0.054(6) 0.064(6) 0.032(5) -0.009(4) -0.003(4) 0.000(5)
C22 0.033(4) 0.040(4) 0.025(4) -0.002(4) -0.005(4) 0.002(4)
C3 0.041(5) 0.040(5) 0.029(4) -0.008(4) 0.006(4) 0.001(4)
C19 0.042(5) 0.043(5) 0.035(5) -0.015(4) 0.005(4) -0.005(4)
C20 0.038(5) 0.070(6) 0.038(5) -0.010(5) 0.006(4) -0.014(5)
O1 0.039(4) 0.074(5) 0.059(4) -0.007(4) 0.000(3) -0.001(3)
N5 0.070(6) 0.071(6) 0.039(5) -0.008(4) 0.001(4) 0.000(5)
O2 0.093(6) 0.074(5) 0.053(4) -0.004(4) 0.015(4) -0.030(4)
O3 0.098(7) 0.088(6) 0.156(9) 0.000(6) -0.042(6) 0.032(5)
O16 0.104(6) 0.068(5) 0.042(4) -0.006(3) 0.001(4) -0.012(4)
O17 0.126(7) 0.049(4) 0.078(5) 0.001(4) -0.035(5) -0.009(4)
O15 0.096(6) 0.059(5) 0.107(6) 0.012(4) 0.030(5) 0.002(4)

loop_
_atom_type_symbol
_atom_type_description
_atom_type_scat_dispersion_real
_atom_type_scat_dispersion_imag
_atom_type_scat_source
C C 0.0033 0.0016 'International Tables Vol C Tables 4.2.6.8 and 6.1.1.4'
H H 0.0000 0.0000 'International Tables Vol C Tables 4.2.6.8 and 6.1.1.4'
N N 0.0061 0.0033 'International Tables Vol C Tables 4.2.6.8 and 6.1.1.4'
O O 0.0106 0.0060 'International Tables Vol C Tables 4.2.6.8 and 6.1.1.4'
F F 0.0171 0.0103 'International Tables Vol C Tables 4.2.6.8 and 6.1.1.4'
Mn Mn 0.3368 0.7283 'International Tables Vol C Tables 4.2.6.8 and 6.1.1.4'

loop_
_geom_angle_atom_site_label_1
_geom_angle_atom_site_label_2
_geom_angle_atom_site_label_3
_geom_angle
_geom_angle_site_symmetry_1
_geom_angle_site_symmetry_3
_geom_angle_publ_flag
F1 Mn1 F1 93.6(2) 16_656 . ?
F1 Mn1 N4 110.75(19) 16_656 . ?
F1 Mn1 N4 88.75(19) . . ?
F1 Mn1 N1 88.50(19) 16_656 . ?
F1 Mn1 N1 110.10(19) . . ?
N4 Mn1 N1 152.5(2) . . ?
F1 Mn1 N2 158.26(18) 16_656 . ?
F1 Mn1 N2 84.57(18) . . ?
N4 Mn1 N2 90.9(2) . . ?
N1 Mn1 N2 72.0(2) . . ?
F1 Mn1 N3 91.90(18) 16_656 . ?
F1 Mn1 N3 160.58(19) . . ?
N4 Mn1 N3 71.9(2) . . ?
N1 Mn1 N3 88.6(2) . . ?
N2 Mn1 N3 96.99(19) . . ?
Mn1 F1 Mn1 130.9(2) 14_566 . ?
C7 N2 C6 118.4(6) . . ?
C7 N2 Mn1 126.2(5) . . ?
C6 N2 Mn1 115.4(5) . . ?
C13 N3 C17 119.2(6) . . ?
C13 N3 Mn1 127.2(5) . . ?
C17 N3 Mn1 113.6(4) . . ?
N2 C6 C10 121.4(7) . . ?
N2 C6 C5 119.3(6) . . ?
C10 C6 C5 119.3(7) . . ?
C19 N4 C18 119.6(6) . . ?
C19 N4 Mn1 123.6(5) . . ?
C18 N4 Mn1 116.6(5) . . ?
N3 C13 C14 122.6(7) . . ?
N3 C13 H13 118.7 . . ?
C14 C13 H13 118.7 . . ?
C1 N1 C5 116.9(6) . . ?
C1 N1 Mn1 126.0(5) . . ?
C5 N1 Mn1 116.9(5) . . ?
C9 C10 C6 117.8(7) . . ?
C9 C10 C11 124.2(7) . . ?
C6 C10 C11 118.0(7) . . ?
N4 C18 C17 119.0(6) . . ?
N4 C18 C22 120.4(7) . . ?
C17 C18 C22 120.5(7) . . ?
C17 C16 C24 119.7(7) . . ?
C17 C16 C15 117.2(7) . . ?
C24 C16 C15 123.0(7) . . ?
C4 C5 N1 123.1(7) . . ?
C4 C5 C6 120.7(7) . . ?
N1 C5 C6 116.1(6) . . ?
C9 C8 C7 118.3(7) . . ?
C9 C8 H8 120.9 . . ?
C7 C8 H8 120.9 . . ?
C14 C15 C16 119.9(7) . . ?
C14 C15 H15 120.0 . . ?
C16 C15 H15 120.0 . . ?
C3 C2 C1 116.8(8) . . ?
C3 C2 H2 121.6 . . ?
C1 C2 H2 121.6 . . ?
C11 C12 C4 120.8(7) . . ?
C11 C12 H12 119.6 . . ?
C4 C12 H12 119.6 . . ?
C8 C9 C10 121.4(7) . . ?
C8 C9 H9 119.3 . . ?
C10 C9 H9 119.3 . . ?
C23 C24 C16 122.3(7) . . ?
C23 C24 H24 118.9 . . ?
C16 C24 H24 118.9 . . ?
C15 C14 C13 119.2(7) . . ?
C15 C14 H14 120.4 . . ?
C13 C14 H14 120.4 . . ?
N3 C17 C16 121.7(6) . . ?
N3 C17 C18 118.8(6) . . ?
C16 C17 C18 119.4(6) . . ?
N1 C1 C2 124.7(8) . . ?
N1 C1 H1 117.6 . . ?
C2 C1 H1 117.6 . . ?
N2 C7 C8 122.6(7) . . ?
N2 C7 H7 118.7 . . ?
C8 C7 H7 118.7 . . ?
C12 C11 C10 121.3(7) . . ?
C12 C11 H11 119.4 . . ?
C10 C11 H11 119.4 . . ?
C5 C4 C3 118.4(7) . . ?
C5 C4 C12 119.8(7) . . ?
C3 C4 C12 121.7(7) . . ?
C24 C23 C22 120.7(7) . . ?
C24 C23 H23 119.7 . . ?
C22 C23 H23 119.7 . . ?
C20 C21 C22 118.9(8) . . ?
C20 C21 H21 120.6 . . ?
C22 C21 H21 120.6 . . ?
C21 C22 C18 119.1(7) . . ?
C21 C22 C23 123.5(7) . . ?
C18 C22 C23 117.4(7) . . ?
C2 C3 C4 120.0(7) . . ?
C2 C3 H3 120.0 . . ?
C4 C3 H3 120.0 . . ?
N4 C19 C20 122.0(8) . . ?
N4 C19 H19 119.0 . . ?
C20 C19 H19 119.0 . . ?
C21 C20 C19 119.8(8) . . ?
C21 C20 H20 120.1 . . ?
C19 C20 H20 120.1 . . ?
O3 N5 O2 119.9(9) . . ?
O3 N5 O1 119.9(9) . . ?
O2 N5 O1 120.1(9) . . ?

loop_
_geom_bond_atom_site_label_1
_geom_bond_atom_site_label_2
_geom_bond_distance
_geom_bond_site_symmetry_2
_geom_bond_publ_flag
Mn1 F1 2.030(4) 16_656 ?
Mn1 F1 2.061(4) . ?
Mn1 N4 2.280(6) . ?
Mn1 N1 2.283(6) . ?
Mn1 N2 2.301(6) . ?
Mn1 N3 2.361(6) . ?
F1 Mn1 2.030(4) 14_566 ?
N2 C7 1.343(9) . ?
N2 C6 1.345(9) . ?
N3 C13 1.299(9) . ?
N3 C17 1.373(9) . ?
C6 C10 1.427(10) . ?
C6 C5 1.435(10) . ?
N4 C19 1.323(9) . ?
N4 C18 1.363(9) . ?
C13 C14 1.421(10) . ?
C13 H13 0.9500 . ?
N1 C1 1.323(9) . ?
N1 C5 1.366(9) . ?
C10 C9 1.369(11) . ?
C10 C11 1.445(11) . ?
C18 C17 1.401(10) . ?
C18 C22 1.423(10) . ?
C16 C17 1.398(9) . ?
C16 C24 1.416(10) . ?
C16 C15 1.423(10) . ?
C5 C4 1.362(10) . ?
C8 C9 1.349(11) . ?
C8 C7 1.405(10) . ?
C8 H8 0.9500 . ?
C15 C14 1.338(11) . ?
C15 H15 0.9500 . ?
C2 C3 1.375(11) . ?
C2 C1 1.401(11) . ?
C2 H2 0.9500 . ?
C12 C11 1.342(11) . ?
C12 C4 1.443(10) . ?
C12 H12 0.9500 . ?
C9 H9 0.9500 . ?
C24 C23 1.308(11) . ?
C24 H24 0.9500 . ?
C14 H14 0.9500 . ?
C1 H1 0.9500 . ?
C7 H7 0.9500 . ?
C11 H11 0.9500 . ?
C4 C3 1.404(11) . ?
C23 C22 1.463(10) . ?
C23 H23 0.9500 . ?
C21 C20 1.362(11) . ?
C21 C22 1.396(11) . ?
C21 H21 0.9500 . ?
C3 H3 0.9500 . ?
C19 C20 1.416(11) . ?
C19 H19 0.9500 . ?
C20 H20 0.9500 . ?
O1 N5 1.270(10) . ?
N5 O3 1.251(11) . ?
N5 O2 1.255(10) . ?
